data_9011267
loop_
_publ_author_name
'Petricek, V.'
'Cisarova, I.'
'Hummel, L.'
'Kroupa, J.'
'Brezina, B.'

_publ_section_title
;
 Oriental disorder in phenanthrene. Structure determination at 248, 295, 339
 and 344 K
 Locality: synthetic
;
_journal_issue 6
_journal_name_full 'Acta Crystallographica, Section B'
_journal_page_first 830
_journal_page_last 832
_journal_paper_doi 10.1107/S0108768190007510
_journal_volume 46
_journal_year 1990
_chemical_formula_sum 'C14 H10'
_chemical_name_mineral Ravatite
_space_group_IT_number 4
_symmetry_space_group_name_Hall 'P 2yb'
_symmetry_space_group_name_H-M 'P 1 21 1'
_cell_angle_alpha 90
_cell_angle_beta 97.96
_cell_angle_gamma 90
_cell_formula_units_Z 2
_cell_length_a 8.441
_cell_length_b 6.140
_cell_length_c 9.438
_cell_volume 484.437
_exptl_crystal_density_diffrn 1.153
_cod_database_code 9011267

loop_
_symmetry_equiv_pos_as_xyz
x,y,z
-x,1/2+y,-z

loop_
_atom_site_label
_atom_site_type_symbol
_atom_site_fract_x
_atom_site_fract_y
_atom_site_fract_z
_atom_site_U_iso_or_equiv
_atom_site_attached_hydrogens
C1 C 0.16680 0.09920 -0.30380 0.07590 1
C2 C 0.07510 -0.07000 -0.35500 0.08420 1
C3 C 0.03680 -0.23100 -0.26480 0.07580 1
C4 C 0.09450 -0.22500 -0.12130 0.06430 1
C5 C 0.22890 -0.20100 0.18600 0.08810 1
C6 C 0.29480 -0.18100 0.32720 0.08520 1
C7 C 0.38670 -0.00100 0.37540 0.09040 1
C8 C 0.41220 0.15700 0.28130 0.08310 1
C9 C 0.37830 0.30900 0.03640 0.07030 1
C10 C 0.32050 0.29400 -0.10260 0.06610 1
C11 C 0.22630 0.11300 -0.15620 0.05790 0
C12 C 0.19080 -0.05500 -0.06390 0.04910 0
C13 C 0.25510 -0.04070 0.08690 0.05290 0
C14 C 0.34890 0.14300 0.13510 0.05950 0

loop_
_cod_changelog_entry_id
_cod_changelog_entry_author
_cod_changelog_entry_date
_cod_changelog_entry_text
1 'Vaitkus, Antanas' 2024-12-10T17:55:23+02:00
;
 Added the '_atom_site_type_symbol' data item.
;

loop_
_cod_related_entry_id
_cod_related_entry_database
_cod_related_entry_code
1 ChemSpider 970
